data_1553768
loop_
_publ_author_name
'Liu, Kai'
'Sui, Lin-Chao'
'Jin, Qiao'
'Li, Deng-Yuan'
'Liu, Pei-Nian'

_publ_section_title
;
 CuBr-mediated radical cascade difluoroacetamidation of acrylamides using
 \a,\a-difluoro-\a-(TMS)-acetamides
;
_journal_issue 8
_journal_name_full 'Organic Chemistry Frontiers'
_journal_page_first 1606
_journal_paper_doi 10.1039/C7QO00209B
_journal_volume 4
_journal_year 2017
_chemical_formula_sum 'C22 H26 F2 N2 O2'
_chemical_formula_weight 388.45
_space_group_crystal_system monoclinic
_space_group_IT_number 14
_space_group_name_Hall '-P 2ybc'
_space_group_name_H-M_alt 'P 1 21/c 1'
_atom_sites_solution_hydrogens mixed
_audit_creation_method SHELXL-2013
_audit_update_record
;
2017-03-15 deposited with the CCDC.
2017-05-04 downloaded from the CCDC.
;
_cell_angle_alpha 90
_cell_angle_beta 96.431(2)
_cell_angle_gamma 90
_cell_formula_units_Z 4
_cell_length_a 8.7598(9)
_cell_length_b 25.852(3)
_cell_length_c 8.8958(9)
_cell_measurement_reflns_used 3234
_cell_measurement_temperature 133(2)
_cell_measurement_theta_max 54.431
_cell_measurement_theta_min 4.679
_cell_volume 2001.9(4)
_computing_cell_refinement 'Bruker SAINT'
_computing_data_collection 'Bruker APEX2'
_computing_data_reduction 'Bruker SAINT'
_computing_molecular_graphics 'Bruker SHELXTL'
_computing_publication_material 'Bruker SHELXTL'
_computing_structure_refinement 'SHELXL-2013 (Sheldrick, 2013)'
_computing_structure_solution 'SHELXS-97 (Sheldrick, 2008)'
_diffrn_ambient_temperature 133(2)
_diffrn_measured_fraction_theta_full 1.000
_diffrn_measured_fraction_theta_max 1.000
_diffrn_measurement_device_type 'Bruker APEX-II CCD'
_diffrn_measurement_method '\f and \w scans'
_diffrn_radiation_type MoK\a
_diffrn_radiation_wavelength 0.71073
_diffrn_reflns_av_R_equivalents 0.0376
_diffrn_reflns_av_unetI/netI 0.0345
_diffrn_reflns_Laue_measured_fraction_full 1.000
_diffrn_reflns_Laue_measured_fraction_max 1.000
_diffrn_reflns_limit_h_max 9
_diffrn_reflns_limit_h_min -10
_diffrn_reflns_limit_k_max 27
_diffrn_reflns_limit_k_min -31
_diffrn_reflns_limit_l_max 10
_diffrn_reflns_limit_l_min -10
_diffrn_reflns_number 13847
_diffrn_reflns_point_group_measured_fraction_full 1.000
_diffrn_reflns_point_group_measured_fraction_max 1.000
_diffrn_reflns_theta_full 25.242
_diffrn_reflns_theta_max 25.492
_diffrn_reflns_theta_min 2.340
_exptl_absorpt_coefficient_mu 0.095
_exptl_absorpt_correction_T_max 0.7456
_exptl_absorpt_correction_T_min 0.6811
_exptl_absorpt_correction_type multi-scan
_exptl_absorpt_process_details sadabs
_exptl_crystal_colour colorless
_exptl_crystal_density_diffrn 1.289
_exptl_crystal_description prismatic
_exptl_crystal_F_000 824
_exptl_crystal_size_max 0.200
_exptl_crystal_size_mid 0.180
_exptl_crystal_size_min 0.120
_refine_diff_density_max 0.242
_refine_diff_density_min -0.192
_refine_diff_density_rms 0.047
_refine_ls_extinction_coef 0.0052(7)
_refine_ls_extinction_expression Fc^*^=kFc[1+0.001xFc^2^\l^3^/sin(2\q)]^-1/4^
_refine_ls_extinction_method SHELXL
_refine_ls_goodness_of_fit_ref 1.010
_refine_ls_hydrogen_treatment mixed
_refine_ls_matrix_type full
_refine_ls_number_parameters 261
_refine_ls_number_reflns 3727
_refine_ls_number_restraints 0
_refine_ls_restrained_S_all 1.010
_refine_ls_R_factor_all 0.0599
_refine_ls_R_factor_gt 0.0381
_refine_ls_shift/su_max 0.000
_refine_ls_shift/su_mean 0.000
_refine_ls_structure_factor_coef Fsqd
_refine_ls_weighting_details 'w=1/[\s^2^(Fo^2^)+(0.0381P)^2^+0.6660P] where P=(Fo^2^+2Fc^2^)/3'
_refine_ls_weighting_scheme calc
_refine_ls_wR_factor_gt 0.0827
_refine_ls_wR_factor_ref 0.0932
_reflns_Friedel_coverage 0.000
_reflns_number_gt 2855
_reflns_number_total 3727
_reflns_threshold_expression 'I > 2\s(I)'
_cod_data_source_file c7qo00209b2.cif
_cod_data_source_block mo_dm16853_0m
_cod_original_sg_symbol_H-M 'P 21/c'
_cod_database_code 1553768
_shelx_space_group_comment
; 
The symmetry employed for this shelxl refinement is uniquely defined 
by the following loop, which should always be used as a source of 
symmetry information in preference to the above space-group names. 
They are only intended as comments. 
;
_shelx_estimated_absorpt_t_min 0.981
_shelx_estimated_absorpt_t_max 0.989
_shelxl_version_number 2013-4

loop_
_space_group_symop_operation_xyz
'x, y, z'
'-x, y+1/2, -z+1/2'
'-x, -y, -z'
'x, -y-1/2, z-1/2'

loop_
_atom_site_label
_atom_site_type_symbol
_atom_site_fract_x
_atom_site_fract_y
_atom_site_fract_z
_atom_site_U_iso_or_equiv
_atom_site_adp_type
_atom_site_occupancy
_atom_site_site_symmetry_order
_atom_site_calc_flag
_atom_site_refinement_flags_posn
_atom_site_refinement_flags_adp
F1 F 0.22214(11) 0.54339(4) 0.70941(10) 0.0277(2) Uani 1 1 d . .
F2 F 0.42064(10) 0.50412(4) 0.82951(11) 0.0279(2) Uani 1 1 d . .
N1 N 0.04750(15) 0.63172(5) 0.86522(15) 0.0209(3) Uani 1 1 d . .
N2 N 0.18315(16) 0.43463(5) 0.69089(15) 0.0256(3) Uani 1 1 d . .
O1 O 0.11738(13) 0.44598(4) 0.92848(12) 0.0274(3) Uani 1 1 d . .
O2 O 0.26653(13) 0.66160(4) 0.78067(12) 0.0252(3) Uani 1 1 d . .
C1 C 0.18175(18) 0.46130(6) 0.81947(18) 0.0219(4) Uani 1 1 d . .
C2 C 0.26594(18) 0.51382(6) 0.83540(17) 0.0208(4) Uani 1 1 d . .
C3 C 0.24300(18) 0.54293(6) 0.97797(17) 0.0208(4) Uani 1 1 d . .
H3A H 0.2977 0.5242 1.0649 0.025 Uiso 1 1 calc R U
H3B H 0.1322 0.5424 0.9907 0.025 Uiso 1 1 calc R U
C4 C 0.29834(18) 0.59988(6) 0.98438(17) 0.0194(4) Uani 1 1 d . .
C5 C 0.46824(18) 0.60447(7) 0.95686(18) 0.0241(4) Uani 1 1 d . .
H5A H 0.5019 0.6404 0.9719 0.036 Uiso 1 1 calc R U
H5B H 0.4800 0.5938 0.8531 0.036 Uiso 1 1 calc R U
H5C H 0.5309 0.5821 1.0281 0.036 Uiso 1 1 calc R U
C6 C 0.20287(18) 0.63363(6) 0.86490(17) 0.0189(3) Uani 1 1 d . .
C7 C -0.06510(18) 0.66044(6) 0.77290(17) 0.0204(4) Uani 1 1 d . .
C8 C -0.03030(19) 0.69681(6) 0.66601(18) 0.0240(4) Uani 1 1 d . .
H8 H 0.0736 0.7037 0.6517 0.029 Uiso 1 1 calc R U
C9 C -0.1486(2) 0.72296(6) 0.58069(18) 0.0268(4) Uani 1 1 d . .
H9 H -0.1245 0.7478 0.5082 0.032 Uiso 1 1 calc R U
C10 C -0.3001(2) 0.71351(7) 0.59933(19) 0.0298(4) Uani 1 1 d . .
H10 H -0.3799 0.7316 0.5401 0.036 Uiso 1 1 calc R U
C11 C -0.3347(2) 0.67744(7) 0.7053(2) 0.0310(4) Uani 1 1 d . .
H11 H -0.4389 0.6708 0.7193 0.037 Uiso 1 1 calc R U
C12 C -0.21797(19) 0.65091(7) 0.79106(18) 0.0258(4) Uani 1 1 d . .
H12 H -0.2428 0.6260 0.8629 0.031 Uiso 1 1 calc R U
C13 C 0.28751(18) 0.62411(6) 1.14153(17) 0.0207(4) Uani 1 1 d . .
C14 C 0.2709(2) 0.67700(7) 1.1547(2) 0.0355(5) Uani 1 1 d . .
H14 H 0.2528 0.6974 1.0655 0.043 Uiso 1 1 calc R U
C15 C 0.2800(2) 0.70116(8) 1.2944(2) 0.0411(5) Uani 1 1 d . .
H15 H 0.2693 0.7377 1.3000 0.049 Uiso 1 1 calc R U
C16 C 0.3045(2) 0.67247(7) 1.42485(19) 0.0308(4) Uani 1 1 d . .
H16 H 0.3100 0.6888 1.5209 0.037 Uiso 1 1 calc R U
C17 C 0.3209(2) 0.61993(8) 1.4145(2) 0.0357(5) Uani 1 1 d . .
H17 H 0.3376 0.5998 1.5041 0.043 Uiso 1 1 calc R U
C18 C 0.3135(2) 0.59588(7) 1.27431(19) 0.0318(4) Uani 1 1 d . .
H18 H 0.3264 0.5595 1.2694 0.038 Uiso 1 1 calc R U
C19 C 0.1045(2) 0.38422(7) 0.6810(2) 0.0346(4) Uani 1 1 d . .
H19A H 0.0759 0.3753 0.5733 0.041 Uiso 1 1 calc R U
H19B H 0.0088 0.3867 0.7302 0.041 Uiso 1 1 calc R U
C20 C 0.2048(3) 0.34174(8) 0.7563(2) 0.0497(6) Uani 1 1 d . .
H20A H 0.3020 0.3404 0.7115 0.075 Uiso 1 1 calc R U
H20B H 0.1518 0.3085 0.7413 0.075 Uiso 1 1 calc R U
H20C H 0.2256 0.3489 0.8648 0.075 Uiso 1 1 calc R U
C21 C 0.2697(2) 0.44652(7) 0.56233(19) 0.0317(4) Uani 1 1 d . .
H21A H 0.3237 0.4149 0.5344 0.038 Uiso 1 1 calc R U
H21B H 0.3486 0.4729 0.5943 0.038 Uiso 1 1 calc R U
C22 C 0.1690(3) 0.46623(8) 0.4242(2) 0.0420(5) Uani 1 1 d . .
H22A H 0.0817 0.4428 0.4007 0.063 Uiso 1 1 calc R U
H22B H 0.2292 0.4678 0.3378 0.063 Uiso 1 1 calc R U
H22C H 0.1311 0.5009 0.4448 0.063 Uiso 1 1 calc R U
H1 H 0.008(2) 0.6117(7) 0.931(2) 0.028(5) Uiso 1 1 d . .

loop_
_atom_site_aniso_label
_atom_site_aniso_U_11
_atom_site_aniso_U_22
_atom_site_aniso_U_33
_atom_site_aniso_U_23
_atom_site_aniso_U_13
_atom_site_aniso_U_12
F1 0.0380(6) 0.0231(5) 0.0219(5) 0.0029(4) 0.0027(4) 0.0006(4)
F2 0.0195(5) 0.0283(6) 0.0366(6) -0.0051(4) 0.0064(4) 0.0002(4)
N1 0.0197(7) 0.0228(8) 0.0202(7) 0.0049(6) 0.0028(6) -0.0002(6)
N2 0.0284(8) 0.0232(8) 0.0249(7) -0.0012(6) 0.0021(6) -0.0031(6)
O1 0.0282(7) 0.0262(7) 0.0287(6) 0.0013(5) 0.0068(5) -0.0044(5)
O2 0.0235(6) 0.0282(7) 0.0241(6) 0.0069(5) 0.0032(5) -0.0022(5)
C1 0.0186(8) 0.0211(9) 0.0252(9) -0.0001(7) -0.0009(7) 0.0034(7)
C2 0.0179(8) 0.0218(9) 0.0228(8) 0.0046(7) 0.0026(7) 0.0020(7)
C3 0.0199(8) 0.0214(9) 0.0210(8) 0.0020(7) 0.0015(6) 0.0002(7)
C4 0.0189(8) 0.0195(9) 0.0197(8) 0.0009(6) 0.0019(6) 0.0003(6)
C5 0.0197(9) 0.0247(10) 0.0277(9) 0.0022(7) 0.0017(7) -0.0003(7)
C6 0.0210(8) 0.0188(9) 0.0170(8) -0.0024(6) 0.0023(6) -0.0016(7)
C7 0.0233(9) 0.0198(9) 0.0177(8) -0.0026(6) 0.0010(6) 0.0014(7)
C8 0.0228(9) 0.0233(9) 0.0260(9) 0.0001(7) 0.0037(7) -0.0005(7)
C9 0.0336(10) 0.0212(9) 0.0251(9) 0.0046(7) 0.0006(7) 0.0017(7)
C10 0.0272(10) 0.0311(11) 0.0294(9) 0.0032(8) -0.0040(7) 0.0060(8)
C11 0.0196(9) 0.0390(11) 0.0331(10) 0.0046(8) -0.0022(7) 0.0000(8)
C12 0.0239(9) 0.0298(10) 0.0236(8) 0.0030(7) 0.0020(7) -0.0020(7)
C13 0.0168(8) 0.0247(10) 0.0203(8) -0.0001(7) 0.0009(6) -0.0013(7)
C14 0.0573(13) 0.0248(11) 0.0225(9) 0.0020(7) -0.0042(8) 0.0073(9)
C15 0.0624(14) 0.0280(11) 0.0307(10) -0.0059(8) -0.0044(9) 0.0124(10)
C16 0.0296(10) 0.0403(12) 0.0221(9) -0.0065(8) 0.0007(7) 0.0011(8)
C17 0.0461(12) 0.0391(12) 0.0217(9) 0.0042(8) 0.0027(8) -0.0046(9)
C18 0.0463(12) 0.0250(10) 0.0238(9) 0.0022(7) 0.0021(8) -0.0015(8)
C19 0.0438(12) 0.0277(10) 0.0313(10) -0.0044(8) 0.0000(8) -0.0107(9)
C20 0.0897(18) 0.0255(11) 0.0314(11) -0.0002(8) -0.0047(11) -0.0055(11)
C21 0.0382(11) 0.0286(10) 0.0297(10) -0.0052(8) 0.0092(8) -0.0036(8)
C22 0.0653(15) 0.0336(12) 0.0274(10) -0.0011(8) 0.0059(9) -0.0002(10)

loop_
_atom_type_symbol
_atom_type_description
_atom_type_scat_dispersion_real
_atom_type_scat_dispersion_imag
_atom_type_scat_source
C C 0.0033 0.0016 'International Tables Vol C Tables 4.2.6.8 and 6.1.1.4'
H H 0.0000 0.0000 'International Tables Vol C Tables 4.2.6.8 and 6.1.1.4'
N N 0.0061 0.0033 'International Tables Vol C Tables 4.2.6.8 and 6.1.1.4'
O O 0.0106 0.0060 'International Tables Vol C Tables 4.2.6.8 and 6.1.1.4'
F F 0.0171 0.0103 'International Tables Vol C Tables 4.2.6.8 and 6.1.1.4'

loop_
_geom_angle_atom_site_label_1
_geom_angle_atom_site_label_2
_geom_angle_atom_site_label_3
_geom_angle
C6 N1 C7 127.52(14)
C6 N1 H1 119.2(12)
C7 N1 H1 113.2(12)
C1 N2 C19 117.29(14)
C1 N2 C21 127.67(14)
C19 N2 C21 114.62(14)
O1 C1 N2 123.56(15)
O1 C1 C2 117.62(14)
N2 C1 C2 118.82(14)
F1 C2 F2 104.75(11)
F1 C2 C3 110.91(13)
F2 C2 C3 110.21(13)
F1 C2 C1 109.10(13)
F2 C2 C1 107.25(12)
C3 C2 C1 114.14(13)
C2 C3 C4 115.77(12)
C2 C3 H3A 108.3
C4 C3 H3A 108.3
C2 C3 H3B 108.3
C4 C3 H3B 108.3
H3A C3 H3B 107.4
C5 C4 C13 105.73(13)
C5 C4 C6 107.76(12)
C13 C4 C6 108.05(12)
C5 C4 C3 111.81(13)
C13 C4 C3 111.60(12)
C6 C4 C3 111.60(13)
C4 C5 H5A 109.5
C4 C5 H5B 109.5
H5A C5 H5B 109.5
C4 C5 H5C 109.5
H5A C5 H5C 109.5
H5B C5 H5C 109.5
O2 C6 N1 123.25(15)
O2 C6 C4 120.49(14)
N1 C6 C4 116.20(13)
C12 C7 C8 119.08(15)
C12 C7 N1 117.15(14)
C8 C7 N1 123.77(15)
C9 C8 C7 119.59(16)
C9 C8 H8 120.2
C7 C8 H8 120.2
C10 C9 C8 121.17(16)
C10 C9 H9 119.4
C8 C9 H9 119.4
C9 C10 C11 119.29(16)
C9 C10 H10 120.4
C11 C10 H10 120.4
C10 C11 C12 120.24(16)
C10 C11 H11 119.9
C12 C11 H11 119.9
C11 C12 C7 120.63(16)
C11 C12 H12 119.7
C7 C12 H12 119.7
C14 C13 C18 117.26(15)
C14 C13 C4 119.72(14)
C18 C13 C4 122.49(15)
C13 C14 C15 121.75(16)
C13 C14 H14 119.1
C15 C14 H14 119.1
C16 C15 C14 120.16(18)
C16 C15 H15 119.9
C14 C15 H15 119.9
C17 C16 C15 119.09(16)
C17 C16 H16 120.5
C15 C16 H16 120.5
C16 C17 C18 120.64(17)
C16 C17 H17 119.7
C18 C17 H17 119.7
C13 C18 C17 121.10(17)
C13 C18 H18 119.4
C17 C18 H18 119.4
N2 C19 C20 111.77(16)
N2 C19 H19A 109.3
C20 C19 H19A 109.3
N2 C19 H19B 109.3
C20 C19 H19B 109.3
H19A C19 H19B 107.9
C19 C20 H20A 109.5
C19 C20 H20B 109.5
H20A C20 H20B 109.5
C19 C20 H20C 109.5
H20A C20 H20C 109.5
H20B C20 H20C 109.5
N2 C21 C22 113.28(16)
N2 C21 H21A 108.9
C22 C21 H21A 108.9
N2 C21 H21B 108.9
C22 C21 H21B 108.9
H21A C21 H21B 107.7
C21 C22 H22A 109.5
C21 C22 H22B 109.5
H22A C22 H22B 109.5
C21 C22 H22C 109.5
H22A C22 H22C 109.5
H22B C22 H22C 109.5

loop_
_geom_bond_atom_site_label_1
_geom_bond_atom_site_label_2
_geom_bond_distance
F1 C2 1.3753(18)
F2 C2 1.3850(18)
N1 C6 1.362(2)
N1 C7 1.420(2)
N1 H1 0.879(18)
N2 C1 1.337(2)
N2 C19 1.472(2)
N2 C21 1.474(2)
O1 C1 1.2401(19)
O2 C6 1.2201(18)
C1 C2 1.544(2)
C2 C3 1.507(2)
C3 C4 1.549(2)
C3 H3A 0.9900
C3 H3B 0.9900
C4 C5 1.540(2)
C4 C13 1.544(2)
C4 C6 1.546(2)
C5 H5A 0.9800
C5 H5B 0.9800
C5 H5C 0.9800
C7 C12 1.389(2)
C7 C8 1.395(2)
C8 C9 1.389(2)
C8 H8 0.9500
C9 C10 1.378(2)
C9 H9 0.9500
C10 C11 1.383(2)
C10 H10 0.9500
C11 C12 1.387(2)
C11 H11 0.9500
C12 H12 0.9500
C13 C14 1.382(2)
C13 C18 1.385(2)
C14 C15 1.385(2)
C14 H14 0.9500
C15 C16 1.374(3)
C15 H15 0.9500
C16 C17 1.370(3)
C16 H16 0.9500
C17 C18 1.388(2)
C17 H17 0.9500
C18 H18 0.9500
C19 C20 1.515(3)
C19 H19A 0.9900
C19 H19B 0.9900
C20 H20A 0.9800
C20 H20B 0.9800
C20 H20C 0.9800
C21 C22 1.519(3)
C21 H21A 0.9900
C21 H21B 0.9900
C22 H22A 0.9800
C22 H22B 0.9800
C22 H22C 0.9800

loop_
_geom_hbond_atom_site_label_D
_geom_hbond_atom_site_label_H
_geom_hbond_atom_site_label_A
_geom_hbond_distance_DH
_geom_hbond_distance_HA
_geom_hbond_distance_DA
_geom_hbond_angle_DHA
_geom_hbond_site_symmetry_A
N1 H1 O1 0.879(18) 2.304(19) 3.1752(18) 171.1(16) 3_567
C21 H21B F2 0.99 2.27 2.985(2) 128.6 .
C8 H8 O2 0.95 2.22 2.835(2) 121.7 .
C3 H3B O1 0.99 2.40 3.3659(19) 166.5 3_567

loop_
_geom_torsion_atom_site_label_1
_geom_torsion_atom_site_label_2
_geom_torsion_atom_site_label_3
_geom_torsion_atom_site_label_4
_geom_torsion
C19 N2 C1 O1 -0.5(2)
C21 N2 C1 O1 -172.69(16)
C19 N2 C1 C2 178.73(14)
C21 N2 C1 C2 6.6(2)
O1 C1 C2 F1 -131.38(14)
N2 C1 C2 F1 49.31(19)
O1 C1 C2 F2 115.68(15)
N2 C1 C2 F2 -63.63(18)
O1 C1 C2 C3 -6.7(2)
N2 C1 C2 C3 173.99(14)
F1 C2 C3 C4 -44.91(18)
F2 C2 C3 C4 70.63(17)
C1 C2 C3 C4 -168.62(13)
C2 C3 C4 C5 -55.03(18)
C2 C3 C4 C13 -173.23(13)
C2 C3 C4 C6 65.76(17)
C7 N1 C6 O2 -0.2(3)
C7 N1 C6 C4 176.90(14)
C5 C4 C6 O2 -7.0(2)
C13 C4 C6 O2 106.81(16)
C3 C4 C6 O2 -130.13(15)
C5 C4 C6 N1 175.81(13)
C13 C4 C6 N1 -70.37(17)
C3 C4 C6 N1 52.69(18)
C6 N1 C7 C12 178.41(15)
C6 N1 C7 C8 -1.1(2)
C12 C7 C8 C9 0.4(2)
N1 C7 C8 C9 179.89(15)
C7 C8 C9 C10 -0.2(3)
C8 C9 C10 C11 0.2(3)
C9 C10 C11 C12 -0.3(3)
C10 C11 C12 C7 0.5(3)
C8 C7 C12 C11 -0.6(2)
N1 C7 C12 C11 179.91(15)
C5 C4 C13 C14 84.19(18)
C6 C4 C13 C14 -31.0(2)
C3 C4 C13 C14 -154.02(15)
C5 C4 C13 C18 -87.26(18)
C6 C4 C13 C18 157.57(15)
C3 C4 C13 C18 34.5(2)
C18 C13 C14 C15 0.1(3)
C4 C13 C14 C15 -171.76(18)
C13 C14 C15 C16 -0.7(3)
C14 C15 C16 C17 0.5(3)
C15 C16 C17 C18 0.2(3)
C14 C13 C18 C17 0.6(3)
C4 C13 C18 C17 172.25(16)
C16 C17 C18 C13 -0.8(3)
C1 N2 C19 C20 -82.1(2)
C21 N2 C19 C20 91.10(19)
C1 N2 C21 C22 -107.4(2)
C19 N2 C21 C22 80.24(19)
